data_7205954
loop_
_publ_author_name
'Zhang, Peng-peng'
'Peng, Jun'
'Pang, Hai-jun'
'Sha, Jing-quan'
'Zhu, Min'
'Wang, Dan-dan'
'Liu, Ming-guan'

_publ_section_title
;
 The factors affecting on the assembly of Ag--H2biim system: size,
 charge or shape of polyanions?
;
_journal_issue 11
_journal_name_full CrystEngComm
_journal_page_first 3832
_journal_paper_doi 10.1039/c1ce05093a
_journal_volume 13
_journal_year 2011
_chemical_formula_sum 'C36 H42 Ag6 N24 O44 Si W12'
_chemical_formula_weight 4396.23
_chemical_name_systematic
;
?
;
_space_group_IT_number 2
_symmetry_cell_setting triclinic
_symmetry_space_group_name_Hall '-P 1'
_symmetry_space_group_name_H-M 'P -1'
_atom_sites_solution_hydrogens geom
_atom_sites_solution_primary direct
_atom_sites_solution_secondary difmap
_audit_creation_method SHELXL-97
_cell_angle_alpha 75.239(4)
_cell_angle_beta 71.308(3)
_cell_angle_gamma 67.165(4)
_cell_formula_units_Z 1
_cell_length_a 11.5360(4)
_cell_length_b 12.9450(6)
_cell_length_c 14.7840(6)
_cell_measurement_reflns_used 25
_cell_measurement_temperature 293(2)
_cell_measurement_theta_max 15
_cell_measurement_theta_min 7.5
_cell_volume 1905.77(15)
_computing_cell_refinement 'Bruker FRAMBO'
_computing_data_collection 'Bruker FRAMBO'
_computing_data_reduction 'Bruker SHELXTL'
_computing_molecular_graphics 'Bruker SHELXTL'
_computing_publication_material 'Bruker SHELXTL'
_computing_structure_refinement 'SHELXL-97 (Sheldrick, 1997)'
_computing_structure_solution 'SHELXS-97 (Sheldrick, 1990)'
_diffrn_ambient_temperature 293(2)
_diffrn_measured_fraction_theta_full 0.995
_diffrn_measured_fraction_theta_max 0.995
_diffrn_measurement_device_type 'multiwire proportional'
_diffrn_measurement_method 'phi and omega scans'
_diffrn_radiation_monochromator graphite
_diffrn_radiation_source 'fine-focus sealed tube'
_diffrn_radiation_type MoK\a
_diffrn_radiation_wavelength 0.71069
_diffrn_reflns_av_R_equivalents 0.0293
_diffrn_reflns_av_sigmaI/netI 0.0573
_diffrn_reflns_limit_h_max 13
_diffrn_reflns_limit_h_min -13
_diffrn_reflns_limit_k_max 11
_diffrn_reflns_limit_k_min -15
_diffrn_reflns_limit_l_max 14
_diffrn_reflns_limit_l_min -17
_diffrn_reflns_number 11935
_diffrn_reflns_theta_full 25.00
_diffrn_reflns_theta_max 25.00
_diffrn_reflns_theta_min 2.98
_exptl_absorpt_coefficient_mu 19.646
_exptl_absorpt_correction_T_max 0.095
_exptl_absorpt_correction_T_min 0.080
_exptl_absorpt_correction_type multi-scan
_exptl_absorpt_process_details '(SADABS; Bruker, 2000)'
_exptl_crystal_colour orange
_exptl_crystal_density_diffrn 3.825
_exptl_crystal_density_method 'not measured'
_exptl_crystal_description block
_exptl_crystal_F_000 1956
_exptl_crystal_size_max 0.14
_exptl_crystal_size_mid 0.12
_exptl_crystal_size_min 0.12
_refine_diff_density_max 5.058
_refine_diff_density_min -5.718
_refine_diff_density_rms 0.441
_refine_ls_extinction_method none
_refine_ls_goodness_of_fit_ref 1.029
_refine_ls_hydrogen_treatment constr
_refine_ls_matrix_type full
_refine_ls_number_parameters 548
_refine_ls_number_reflns 6703
_refine_ls_number_restraints 175
_refine_ls_restrained_S_all 1.094
_refine_ls_R_factor_all 0.0924
_refine_ls_R_factor_gt 0.0705
_refine_ls_shift/su_max 0.033
_refine_ls_shift/su_mean 0.001
_refine_ls_structure_factor_coef Fsqd
_refine_ls_weighting_details 'calc w=1/[\s^2^(Fo^2^)+(0.1171P)^2^+81.5101P] where P=(Fo^2^+2Fc^2^)/3'
_refine_ls_weighting_scheme calc
_refine_ls_wR_factor_gt 0.1958
_refine_ls_wR_factor_ref 0.2063
_reflns_number_gt 4910
_reflns_number_total 6734
_reflns_threshold_expression >2sigma(I)
_cod_data_source_file c1ce05093a.txt
_cod_data_source_block 2
_cod_depositor_comments
;
The following automatic conversions were performed:
'_symmetry_cell_setting' value 'Triclinic' changed to 'triclinic'
according to '/home/saulius/struct/CIF-dictionaries/cif_core.dic'
dictionary named 'cif_core.dic' version 2.4.1 from 2010-06-29.

Automatic conversion script
Id: cif_fix_enum 1555 2011-01-17 13:19:09Z saulius 
;
_cod_original_sg_symbol_H-M 'P-1 '
_cod_database_code 7205954

loop_
_symmetry_equiv_pos_as_xyz
'x, y, z'
'-x, -y, -z'

loop_
_atom_site_label
_atom_site_type_symbol
_atom_site_fract_x
_atom_site_fract_y
_atom_site_fract_z
_atom_site_U_iso_or_equiv
_atom_site_adp_type
_atom_site_occupancy
_atom_site_symmetry_multiplicity
_atom_site_calc_flag
_atom_site_refinement_flags
_atom_site_disorder_assembly
_atom_site_disorder_group
W1 W 0.23705(9) 0.61955(8) 0.68827(7) 0.0260(3) Uani 1 1 d . . .
W2 W 0.39304(11) 0.32475(10) 0.70780(8) 0.0366(3) Uani 1 1 d . . .
W3 W 0.64915(9) 0.20331(8) 0.51591(8) 0.0309(3) Uani 1 1 d . . .
W4 W 0.81408(10) 0.36997(9) 0.53786(10) 0.0435(3) Uani 1 1 d . . .
W5 W 0.55761(13) 0.49541(9) 0.72201(8) 0.0459(3) Uani 1 1 d . . .
W6 W 0.67078(12) 0.66594(10) 0.51316(10) 0.0479(4) Uani 1 1 d . . .
Ag3 Ag 0.1028(2) 0.00163(18) 1.03650(17) 0.0447(5) Uani 1 1 d . . .
Si1 Si 0.5000 0.5000 0.5000 0.0162(16) Uani 1 2 d S . .
O1 O 0.608(2) 0.502(2) 0.555(2) 0.015(4) Uani 0.50 1 d PU . .
O2 O 0.807(3) 0.522(2) 0.510(2) 0.086(8) Uani 1 1 d U . .
O3 O 0.770(2) 0.2417(19) 0.5512(15) 0.058(6) Uani 1 1 d . . .
O4 O 0.543(2) 0.220(2) 0.6443(19) 0.071(7) Uani 1 1 d U . .
O5 O 0.501(2) 0.771(2) 0.5224(19) 0.072(7) Uani 1 1 d U . .
O6 O 0.495(2) 0.3709(14) 0.754(2) 0.068(8) Uani 1 1 d . . .
O7 O 0.261(3) 0.4637(16) 0.728(2) 0.074(8) Uani 1 1 d . . .
O8 O 0.627(2) 0.404(2) 0.471(2) 0.014(4) Uani 0.50 1 d PU . .
O9 O 0.382(2) 0.5957(16) 0.7386(17) 0.053(5) Uani 1 1 d U . .
O10 O 0.9635(18) 0.308(2) 0.5547(17) 0.062(6) Uani 1 1 d . . .
O11 O 0.856(2) 0.3726(18) 0.3983(15) 0.057(6) Uani 1 1 d . . .
O12 O 0.720(3) 0.0630(16) 0.5250(17) 0.068(7) Uani 1 1 d . . .
O13 O 0.7486(16) 0.7495(15) 0.5181(13) 0.036(4) Uani 1 1 d . . .
O14 O 0.347(2) 0.2361(17) 0.8027(17) 0.060(6) Uani 1 1 d . . .
O15 O 0.696(2) 0.688(2) 0.3767(19) 0.071(7) Uani 1 1 d U . .
O16 O 0.517(3) 0.624(2) 0.456(2) 0.016(4) Uani 0.50 1 d PU . .
O17 O 0.721(3) 0.394(2) 0.664(2) 0.086(8) Uani 1 1 d U . .
O18 O 0.567(2) 0.508(2) 0.390(2) 0.013(4) Uiso 0.50 1 d PU . .
O19 O 0.606(2) 0.6172(17) 0.6469(17) 0.069(6) Uani 1 1 d U . .
O20 O 0.2753(19) 0.7519(19) 0.6117(14) 0.051(6) Uani 1 1 d . . .
O21 O 0.116(2) 0.675(2) 0.779(2) 0.078(8) Uani 1 1 d . . .
O22 O 0.577(2) 0.4969(16) 0.8278(16) 0.050(5) Uani 1 1 d . . .
Ag2 Ag 0.3616(3) 0.0431(3) 0.9371(2) 0.0849(11) Uani 1 1 d . . .
Ag1 Ag 0.5383(4) 0.1344(3) 0.9364(3) 0.1036(12) Uani 1 1 d D . .
N1 N 0.264(2) -0.1663(18) 0.9916(17) 0.037(5) Uani 1 1 d . . .
N2 N 0.393(2) -0.0416(16) 0.8229(17) 0.035(5) Uani 1 1 d . . .
N3 N 0.320(3) -0.3062(19) 0.909(2) 0.055(7) Uani 1 1 d . . .
H3A H 0.3475 -0.3415 0.8602 0.066 Uiso 1 1 calc R . .
N4 N 0.420(3) -0.159(2) 0.731(2) 0.058(7) Uani 1 1 d . . .
H4A H 0.4132 -0.2142 0.7127 0.069 Uiso 1 1 calc R . .
N5 N -0.052(2) -0.0449(18) 1.1676(17) 0.040(5) Uani 1 1 d . . .
N6 N 0.071(2) 0.1791(18) 0.9648(16) 0.039(5) Uani 1 1 d . . .
N7 N -0.141(2) -0.152(2) 1.2877(17) 0.043(6) Uani 1 1 d . . .
H7A H -0.1678 -0.2074 1.3205 0.052 Uiso 1 1 calc R . .
N8 N 0.045(2) 0.3249(18) 0.8464(18) 0.045(6) Uani 1 1 d . . .
H8A H 0.0346 0.3656 0.7918 0.054 Uiso 1 1 calc R . .
C3 C 0.068(2) 0.213(2) 0.872(2) 0.036(6) Uani 1 1 d . . .
C4 C 0.376(2) -0.136(2) 0.822(2) 0.034(6) Uani 1 1 d . . .
C5 C 0.041(3) 0.360(2) 0.930(2) 0.049(8) Uani 1 1 d . . .
H5A H 0.0321 0.4329 0.9353 0.059 Uiso 1 1 calc R . .
C6 C 0.458(3) -0.011(2) 0.727(2) 0.042(7) Uani 1 1 d . . .
H6A H 0.4842 0.0529 0.7067 0.050 Uiso 1 1 calc R . .
C7 C 0.317(2) -0.199(2) 0.908(2) 0.043(7) Uani 1 1 d . . .
C9 C 0.477(3) -0.083(2) 0.670(2) 0.052(8) Uani 1 1 d . . .
H9A H 0.5191 -0.0827 0.6047 0.063 Uiso 1 1 calc R . .
C10 C 0.239(3) -0.260(2) 1.054(3) 0.057(9) Uani 1 1 d . . .
H10A H 0.2054 -0.2646 1.1204 0.068 Uiso 1 1 calc R . .
C11 C -0.084(2) -0.138(2) 1.194(2) 0.035(6) Uani 1 1 d . . .
C12 C 0.053(3) 0.278(3) 0.994(2) 0.049(7) Uani 1 1 d . . .
H12B H 0.0495 0.2826 1.0568 0.059 Uiso 1 1 calc R . .
C13 C -0.094(3) 0.004(3) 1.249(2) 0.053(8) Uani 1 1 d . . .
H13A H -0.0857 0.0710 1.2521 0.063 Uiso 1 1 calc R . .
C14 C -0.148(3) -0.059(3) 1.321(3) 0.059(9) Uani 1 1 d . . .
H14A H -0.1854 -0.0431 1.3841 0.071 Uiso 1 1 calc R . .
C15 C 0.271(3) -0.346(3) 1.001(2) 0.053(8) Uani 1 1 d U . .
H15A H 0.2614 -0.4165 1.0237 0.063 Uiso 1 1 calc R . .
OW2 O -0.012(2) 0.465(2) 0.6813(18) 0.067(7) Uani 1 1 d . . .
OW1 O 0.868(2) -0.243(3) 0.648(2) 0.100(12) Uani 1 1 d . . .
N9 N 0.614(3) -0.229(3) 0.9787(18) 0.091(11) Uani 1 1 d GDU . .
C8 C 0.686(3) -0.175(2) 0.884(2) 0.075(10) Uani 1 1 d GDU . .
N11 N 0.728(3) -0.258(3) 0.8272(19) 0.109(12) Uani 1 1 d GDU . .
H11A H 0.7745 -0.2563 0.7685 0.131 Uiso 1 1 calc R . .
C2 C 0.684(4) -0.346(3) 0.881(3) 0.160(17) Uani 1 1 d GDU . .
H2A H 0.6990 -0.4127 0.8605 0.191 Uiso 1 1 calc R . .
C17 C 0.615(4) -0.316(3) 0.971(3) 0.161(17) Uani 1 1 d GDU . .
H17 H 0.5730 -0.3605 1.0200 0.193 Uiso 1 1 calc R . .
N10 N 0.691(2) 0.054(2) 0.8400(14) 0.080(9) Uani 1 1 d GDU . .
C16 C 0.718(3) -0.0695(19) 0.8286(19) 0.082(11) Uani 1 1 d GDU . .
N12 N 0.804(3) -0.0752(18) 0.7376(19) 0.075(9) Uani 1 1 d GDU . .
H12A H 0.8413 -0.1338 0.7086 0.090 Uiso 1 1 calc R . .
C18 C 0.819(3) 0.030(2) 0.7019(17) 0.129(15) Uani 1 1 d GDU . .
H18A H 0.8707 0.0501 0.6424 0.155 Uiso 1 1 calc R . .
C1 C 0.742(3) 0.1013(19) 0.7708(18) 0.131(15) Uiso 1 1 d GDU . .
H1A H 0.7336 0.1774 0.7627 0.157 Uiso 1 1 calc R . .

loop_
_atom_site_aniso_label
_atom_site_aniso_U_11
_atom_site_aniso_U_22
_atom_site_aniso_U_33
_atom_site_aniso_U_23
_atom_site_aniso_U_13
_atom_site_aniso_U_12
W1 0.0232(5) 0.0302(5) 0.0225(5) -0.0108(4) -0.0002(4) -0.0066(4)
W2 0.0464(6) 0.0504(7) 0.0226(6) -0.0008(5) -0.0026(5) -0.0341(5)
W3 0.0282(5) 0.0254(5) 0.0409(7) -0.0152(4) -0.0087(5) -0.0044(4)
W4 0.0270(5) 0.0351(6) 0.0559(8) -0.0056(5) 0.0004(5) -0.0066(4)
W5 0.0765(9) 0.0360(6) 0.0255(6) -0.0082(5) -0.0081(6) -0.0204(6)
W6 0.0486(7) 0.0524(7) 0.0541(8) -0.0326(6) 0.0193(6) -0.0392(6)
Ag3 0.0544(13) 0.0419(11) 0.0435(13) 0.0000(10) -0.0144(11) -0.0244(10)
Si1 0.018(4) 0.017(4) 0.017(4) -0.005(3) 0.001(3) -0.012(3)
O1 0.015(6) 0.012(6) 0.019(6) -0.002(5) -0.003(5) -0.005(5)
O2 0.097(11) 0.054(10) 0.076(11) -0.010(8) 0.015(9) -0.024(8)
O3 0.088(16) 0.072(14) 0.042(13) 0.026(11) -0.036(12) -0.061(13)
O4 0.053(9) 0.101(11) 0.073(11) -0.036(8) -0.016(8) -0.025(8)
O5 0.055(9) 0.103(11) 0.072(11) -0.035(9) -0.022(8) -0.022(8)
O6 0.084(16) 0.019(9) 0.13(2) 0.002(11) -0.078(17) -0.014(10)
O7 0.103(19) 0.032(11) 0.12(2) 0.019(12) -0.077(18) -0.035(12)
O8 0.014(6) 0.012(6) 0.015(6) -0.003(5) -0.004(5) -0.002(5)
O9 0.062(9) 0.042(8) 0.072(10) -0.007(7) -0.036(8) -0.020(7)
O10 0.032(11) 0.096(17) 0.060(15) -0.007(13) -0.006(10) -0.030(11)
O11 0.083(15) 0.074(14) 0.041(13) 0.033(11) -0.040(12) -0.061(13)
O12 0.14(2) 0.028(10) 0.047(14) -0.007(9) -0.033(15) -0.025(12)
O13 0.032(9) 0.046(10) 0.041(11) -0.016(9) -0.009(8) -0.020(8)
O14 0.048(12) 0.048(12) 0.059(15) -0.014(11) 0.023(11) -0.014(10)
O15 0.059(10) 0.103(11) 0.066(11) -0.034(8) -0.022(8) -0.022(8)
O16 0.017(6) 0.013(6) 0.017(7) -0.003(6) -0.002(6) -0.006(6)
O17 0.095(11) 0.060(10) 0.076(11) -0.013(8) 0.018(9) -0.027(8)
O19 0.087(10) 0.034(8) 0.053(10) -0.014(7) 0.026(8) -0.015(7)
O20 0.056(12) 0.092(15) 0.033(11) 0.009(11) -0.023(10) -0.055(12)
O21 0.066(15) 0.100(19) 0.079(19) -0.064(16) 0.040(13) -0.054(14)
O22 0.059(12) 0.042(11) 0.064(15) -0.020(10) -0.034(11) -0.008(9)
Ag2 0.0457(14) 0.170(3) 0.0601(19) -0.076(2) 0.0020(13) -0.0334(17)
Ag1 0.103(3) 0.094(3) 0.106(3) -0.012(2) -0.014(2) -0.037(2)
N1 0.033(11) 0.036(12) 0.033(13) -0.001(10) -0.001(10) -0.009(9)
N2 0.043(12) 0.019(10) 0.046(14) -0.005(9) -0.012(11) -0.014(9)
N3 0.074(18) 0.033(12) 0.052(17) -0.015(12) -0.003(14) -0.016(12)
N4 0.081(19) 0.034(13) 0.059(18) -0.031(13) -0.008(15) -0.012(13)
N5 0.036(12) 0.036(12) 0.036(14) -0.008(10) 0.012(10) -0.016(10)
N6 0.051(13) 0.040(12) 0.027(13) -0.005(10) -0.007(11) -0.020(10)
N7 0.035(12) 0.054(14) 0.033(14) -0.003(11) 0.004(10) -0.018(11)
N8 0.058(15) 0.031(12) 0.042(15) -0.004(11) -0.001(12) -0.020(11)
C3 0.033(13) 0.048(15) 0.029(15) -0.006(12) -0.005(12) -0.019(12)
C4 0.036(14) 0.033(13) 0.033(15) -0.010(12) -0.014(12) -0.006(11)
C5 0.065(19) 0.024(13) 0.05(2) -0.015(14) -0.002(16) -0.014(13)
C6 0.040(15) 0.054(17) 0.035(16) -0.016(14) 0.000(13) -0.020(13)
C7 0.022(12) 0.023(12) 0.07(2) -0.010(13) -0.005(14) 0.006(10)
C9 0.08(2) 0.039(15) 0.026(16) -0.011(13) 0.012(15) -0.019(15)
C10 0.034(15) 0.044(17) 0.08(3) -0.007(17) -0.001(16) -0.015(13)
C11 0.038(14) 0.030(13) 0.033(16) 0.001(11) -0.010(12) -0.011(11)
C12 0.049(17) 0.054(18) 0.046(19) -0.007(16) -0.014(15) -0.018(14)
C13 0.07(2) 0.056(18) 0.05(2) -0.024(16) 0.008(16) -0.048(17)
C14 0.059(19) 0.06(2) 0.06(2) -0.037(18) -0.010(17) -0.013(17)
C15 0.055(11) 0.040(10) 0.055(12) 0.000(9) -0.007(9) -0.018(8)
OW2 0.068(15) 0.075(15) 0.067(17) 0.005(13) -0.025(13) -0.037(13)
OW1 0.045(13) 0.16(3) 0.079(19) -0.09(2) -0.038(14) 0.038(15)
N9 0.086(13) 0.093(14) 0.089(14) -0.021(10) -0.021(10) -0.020(9)
C8 0.063(13) 0.084(14) 0.071(14) -0.010(10) -0.019(10) -0.017(9)
N11 0.117(15) 0.115(15) 0.111(16) -0.022(10) -0.034(10) -0.047(10)
C2 0.159(18) 0.161(18) 0.160(19) -0.017(9) -0.040(9) -0.060(10)
C17 0.158(18) 0.162(18) 0.161(19) -0.019(9) -0.039(9) -0.056(10)
N10 0.077(12) 0.085(13) 0.079(13) -0.018(9) -0.025(9) -0.022(9)
C16 0.082(14) 0.088(15) 0.083(15) -0.026(10) -0.033(10) -0.017(10)
N12 0.085(12) 0.075(12) 0.068(12) -0.007(9) -0.024(9) -0.027(9)
C18 0.132(16) 0.130(16) 0.130(16) -0.022(8) -0.037(8) -0.045(9)

loop_
_atom_type_symbol
_atom_type_description
_atom_type_scat_dispersion_real
_atom_type_scat_dispersion_imag
_atom_type_scat_source
C C 0.0033 0.0016 'International Tables Vol C Tables 4.2.6.8 and 6.1.1.4'
H H 0.0000 0.0000 'International Tables Vol C Tables 4.2.6.8 and 6.1.1.4'
N N 0.0061 0.0033 'International Tables Vol C Tables 4.2.6.8 and 6.1.1.4'
O O 0.0106 0.0060 'International Tables Vol C Tables 4.2.6.8 and 6.1.1.4'
Si Si 0.0817 0.0704 'International Tables Vol C Tables 4.2.6.8 and 6.1.1.4'
Ag Ag -0.8971 1.1015 'International Tables Vol C Tables 4.2.6.8 and 6.1.1.4'
W W -0.8490 6.8722 'International Tables Vol C Tables 4.2.6.8 and 6.1.1.4'

loop_
_geom_angle_atom_site_label_1
_geom_angle_atom_site_label_2
_geom_angle_atom_site_label_3
_geom_angle
_geom_angle_site_symmetry_1
_geom_angle_site_symmetry_3
_geom_angle_publ_flag
O21 W1 O11 100.7(12) . 2_666 ?
O21 W1 O7 101.1(13) . . ?
O11 W1 O7 90.6(9) 2_666 . ?
O21 W1 O20 101.5(11) . . ?
O11 W1 O20 88.9(7) 2_666 . ?
O7 W1 O20 157.1(12) . . ?
O21 W1 O9 99.2(12) . . ?
O11 W1 O9 159.9(11) 2_666 . ?
O7 W1 O9 88.1(9) . . ?
O20 W1 O9 84.7(8) . . ?
O21 W1 O18 158.3(13) . 2_666 ?
O11 W1 O18 94.6(10) 2_666 2_666 ?
O7 W1 O18 63.2(11) . 2_666 ?
O20 W1 O18 94.0(9) . 2_666 ?
O9 W1 O18 67.0(9) . 2_666 ?
O21 W1 O8 160.9(12) . 2_666 ?
O11 W1 O8 67.7(9) 2_666 2_666 ?
O7 W1 O8 94.3(11) . 2_666 ?
O20 W1 O8 64.4(9) . 2_666 ?
O9 W1 O8 92.4(9) . 2_666 ?
O18 W1 O8 40.7(9) 2_666 2_666 ?
O14 W2 O6 100.7(12) . . ?
O14 W2 O7 103.3(11) . . ?
O6 W2 O7 88.6(9) . . ?
O14 W2 O4 98.2(11) . . ?
O6 W2 O4 90.0(10) . . ?
O7 W2 O4 158.4(12) . . ?
O14 W2 O15 98.3(12) . 2_666 ?
O6 W2 O15 160.9(11) . 2_666 ?
O7 W2 O15 86.8(10) . 2_666 ?
O4 W2 O15 87.6(10) . 2_666 ?
O14 W2 O16 154.0(10) . 2_666 ?
O6 W2 O16 95.8(11) . 2_666 ?
O7 W2 O16 97.1(11) . 2_666 ?
O4 W2 O16 61.6(10) . 2_666 ?
O15 W2 O16 66.6(10) 2_666 2_666 ?
O14 W2 O18 161.4(10) . 2_666 ?
O6 W2 O18 68.3(9) . 2_666 ?
O7 W2 O18 62.8(10) . 2_666 ?
O4 W2 O18 96.8(11) . 2_666 ?
O15 W2 O18 93.2(10) 2_666 2_666 ?
O16 W2 O18 44.6(9) 2_666 2_666 ?
O12 W3 O20 100.9(11) . 2_666 ?
O12 W3 O5 103.5(12) . 2_666 ?
O20 W3 O5 88.1(10) 2_666 2_666 ?
O12 W3 O3 99.9(11) . . ?
O20 W3 O3 87.7(8) 2_666 . ?
O5 W3 O3 156.7(11) 2_666 . ?
O12 W3 O4 101.4(12) . . ?
O20 W3 O4 157.6(11) 2_666 . ?
O5 W3 O4 88.0(10) 2_666 . ?
O3 W3 O4 87.2(10) . . ?
O12 W3 O16 157.3(12) . 2_666 ?
O20 W3 O16 97.7(10) 2_666 2_666 ?
O5 W3 O16 64.1(10) 2_666 2_666 ?
O3 W3 O16 93.8(10) . 2_666 ?
O4 W3 O16 61.0(10) . 2_666 ?
O12 W3 O8 158.8(12) . . ?
O20 W3 O8 64.2(10) 2_666 . ?
O5 W3 O8 91.5(10) 2_666 . ?
O3 W3 O8 66.0(9) . . ?
O4 W3 O8 93.9(10) . . ?
O16 W3 O8 43.8(9) 2_666 . ?
O10 W4 O17 99.4(13) . . ?
O10 W4 O3 99.8(11) . . ?
O17 W4 O3 92.0(11) . . ?
O10 W4 O2 99.2(13) . . ?
O17 W4 O2 88.3(12) . . ?
O3 W4 O2 160.6(12) . . ?
O10 W4 O11 99.0(11) . . ?
O17 W4 O11 161.5(12) . . ?
O3 W4 O11 86.7(9) . . ?
O2 W4 O11 87.0(11) . . ?
O10 W4 O1 156.1(11) . . ?
O17 W4 O1 64.1(11) . . ?
O3 W4 O1 98.0(10) . . ?
O2 W4 O1 64.8(11) . . ?
O11 W4 O1 97.9(10) . . ?
O10 W4 O8 157.4(11) . . ?
O17 W4 O8 98.0(12) . . ?
O3 W4 O8 65.2(8) . . ?
O2 W4 O8 95.6(11) . . ?
O11 W4 O8 64.7(9) . . ?
O1 W4 O8 46.5(9) . . ?
O22 W5 O19 101.7(11) . . ?
O22 W5 O9 97.6(10) . . ?
O19 W5 O9 87.0(10) . . ?
O22 W5 O17 102.7(12) . . ?
O19 W5 O17 89.8(10) . . ?
O9 W5 O17 159.7(12) . . ?
O22 W5 O6 100.3(11) . . ?
O19 W5 O6 158.0(11) . . ?
O9 W5 O6 88.8(9) . . ?
O17 W5 O6 86.7(11) . . ?
O22 W5 O1 158.1(10) . . ?
O19 W5 O1 63.7(10) . . ?
O9 W5 O1 97.8(9) . . ?
O17 W5 O1 63.0(11) . . ?
O6 W5 O1 95.6(11) . . ?
O13 W6 O5 100.3(10) . . ?
O13 W6 O15 98.5(10) . . ?
O5 W6 O15 88.8(11) . . ?
O13 W6 O19 101.8(10) . . ?
O5 W6 O19 84.5(11) . . ?
O15 W6 O19 159.5(11) . . ?
O13 W6 O2 101.2(11) . . ?
O5 W6 O2 158.1(12) . . ?
O15 W6 O2 91.5(12) . . ?
O19 W6 O2 87.6(10) . . ?
O13 W6 O1 156.3(9) . . ?
O5 W6 O1 95.4(10) . . ?
O15 W6 O1 99.4(11) . . ?
O19 W6 O1 62.1(10) . . ?
O2 W6 O1 62.9(10) . . ?
O13 W6 O16 153.3(8) . . ?
O5 W6 O16 61.4(10) . . ?
O15 W6 O16 64.0(10) . . ?
O19 W6 O16 95.9(11) . . ?
O2 W6 O16 99.4(11) . . ?
O1 W6 O16 50.4(9) . . ?
N6 Ag3 N5 120.7(8) . . ?
N6 Ag3 N1 130.8(8) . . ?
N5 Ag3 N1 107.9(8) . . ?
N6 Ag3 Ag3 88.8(6) . 2_557 ?
N5 Ag3 Ag3 72.3(6) . 2_557 ?
N1 Ag3 Ag3 99.7(6) . 2_557 ?
N6 Ag3 Ag2 69.1(6) . . ?
N5 Ag3 Ag2 154.7(6) . . ?
N1 Ag3 Ag2 70.1(5) . . ?
Ag3 Ag3 Ag2 133.02(14) 2_557 . ?
O8 Si1 O8 180(2) . 2_666 ?
O8 Si1 O18 115.0(13) . 2_666 ?
O8 Si1 O18 65.0(14) 2_666 2_666 ?
O8 Si1 O18 65.0(13) . . ?
O8 Si1 O18 115.0(13) 2_666 . ?
O18 Si1 O18 180.000(4) 2_666 . ?
O8 Si1 O16 68.7(13) . 2_666 ?
O8 Si1 O16 111.3(13) 2_666 2_666 ?
O18 Si1 O16 68.5(14) 2_666 2_666 ?
O18 Si1 O16 111.5(14) . 2_666 ?
O8 Si1 O16 111.3(13) . . ?
O8 Si1 O16 68.7(13) 2_666 . ?
O18 Si1 O16 111.5(14) 2_666 . ?
O18 Si1 O16 68.5(14) . . ?
O16 Si1 O16 180(2) 2_666 . ?
O8 Si1 O1 71.8(13) . . ?
O8 Si1 O1 108.2(13) 2_666 . ?
O18 Si1 O1 73.8(13) 2_666 . ?
O18 Si1 O1 106.2(13) . . ?
O16 Si1 O1 103.8(13) 2_666 . ?
O16 Si1 O1 76.2(13) . . ?
O8 Si1 O1 108.2(13) . 2_666 ?
O8 Si1 O1 71.8(13) 2_666 2_666 ?
O18 Si1 O1 106.2(13) 2_666 2_666 ?
O18 Si1 O1 73.8(13) . 2_666 ?
O16 Si1 O1 76.2(13) 2_666 2_666 ?
O16 Si1 O1 103.8(13) . 2_666 ?
O1 Si1 O1 180.000(3) . 2_666 ?
Si1 O1 W4 121.6(14) . . ?
Si1 O1 W5 121.4(13) . . ?
W4 O1 W5 97.4(10) . . ?
Si1 O1 W6 117.6(13) . . ?
W4 O1 W6 97.0(9) . . ?
W5 O1 W6 96.3(10) . . ?
W4 O2 W6 135.3(16) . . ?
W4 O3 W3 137.9(12) . . ?
W2 O4 W3 138.6(15) . . ?
W3 O5 W6 139.7(15) 2_666 . ?
W2 O6 W5 136.6(12) . . ?
W2 O7 W1 138.4(16) . . ?
Si1 O8 O18 58.2(13) . . ?
Si1 O8 O16 58.5(12) . 2_666 ?
O18 O8 O16 99.8(17) . 2_666 ?
Si1 O8 W1 126.8(14) . 2_666 ?
O18 O8 W1 68.7(13) . 2_666 ?
O16 O8 W1 137.0(16) 2_666 2_666 ?
Si1 O8 W3 123.7(14) . . ?
O18 O8 W3 135.2(17) . . ?
O16 O8 W3 65.2(11) 2_666 . ?
W1 O8 W3 93.3(9) 2_666 . ?
Si1 O8 W4 120.1(14) . . ?
O18 O8 W4 129.2(16) . . ?
O16 O8 W4 122.6(16) 2_666 . ?
W1 O8 W4 92.8(9) 2_666 . ?
W3 O8 W4 90.8(8) . . ?
W5 O9 W1 135.7(12) . . ?
W1 O11 W4 134.4(12) 2_666 . ?
W2 O14 Ag2 159.4(11) . . ?
W6 O15 W2 134.7(14) . 2_666 ?
Si1 O16 O8 52.9(11) . 2_666 ?
Si1 O16 O18 53.6(11) . . ?
O8 O16 O18 93.1(17) 2_666 . ?
Si1 O16 W2 122.9(15) . 2_666 ?
O8 O16 W2 137.6(16) 2_666 2_666 ?
O18 O16 W2 69.4(13) . 2_666 ?
Si1 O16 W3 123.8(14) . 2_666 ?
O8 O16 W3 70.9(12) 2_666 2_666 ?
O18 O16 W3 141.0(16) . 2_666 ?
W2 O16 W3 98.3(9) 2_666 2_666 ?
Si1 O16 W6 115.8(13) . . ?
O8 O16 W6 126.3(17) 2_666 . ?
O18 O16 W6 122.6(15) . . ?
W2 O16 W6 94.7(9) 2_666 . ?
W3 O16 W6 94.4(9) 2_666 . ?
W4 O17 W5 135.3(17) . . ?
Si1 O18 O8 56.8(13) . . ?
Si1 O18 O16 57.9(13) . . ?
O8 O18 O16 98.4(19) . . ?
Si1 O18 W1 127.4(13) . 2_666 ?
O8 O18 W1 70.6(13) . 2_666 ?
O16 O18 W1 137.7(15) . 2_666 ?
Si1 O18 W2 123.9(14) . 2_666 ?
O8 O18 W2 138.8(16) . 2_666 ?
O16 O18 W2 66.0(11) . 2_666 ?
W1 O18 W2 95.0(9) 2_666 2_666 ?
W5 O19 W6 137.5(14) . . ?
W3 O20 W1 137.3(13) 2_666 . ?
N2 Ag2 O14 86.9(7) . . ?
N2 Ag2 Ag1 119.7(6) . . ?
O14 Ag2 Ag1 69.5(5) . . ?
N2 Ag2 Ag1 99.9(6) . 2_657 ?
O14 Ag2 Ag1 157.9(5) . 2_657 ?
Ag1 Ag2 Ag1 89.07(14) . 2_657 ?
N2 Ag2 Ag3 91.7(6) . . ?
O14 Ag2 Ag3 115.2(5) . . ?
Ag1 Ag2 Ag3 148.58(14) . . ?
Ag1 Ag2 Ag3 85.85(14) 2_657 . ?
N9 Ag1 N10 173.7(10) 2_657 . ?
N9 Ag1 Ag2 81.7(10) 2_657 . ?
N10 Ag1 Ag2 100.4(7) . . ?
N9 Ag1 Ag2 102.3(8) 2_657 2_657 ?
N10 Ag1 Ag2 83.6(7) . 2_657 ?
Ag2 Ag1 Ag2 90.93(14) . 2_657 ?
C7 N1 C10 105(3) . . ?
C7 N1 Ag3 130.3(17) . . ?
C10 N1 Ag3 111.1(18) . . ?
C4 N2 C6 105(2) . . ?
C4 N2 Ag2 131.5(19) . . ?
C6 N2 Ag2 123.0(16) . . ?
C15 N3 C7 107(3) . . ?
C4 N4 C9 111(2) . . ?
C11 N5 C13 106(2) . . ?
C11 N5 Ag3 129.8(19) . . ?
C13 N5 Ag3 121.1(17) . . ?
C3 N6 C12 102(2) . . ?
C3 N6 Ag3 123.7(18) . . ?
C12 N6 Ag3 134.1(19) . . ?
C11 N7 C14 105(3) . . ?
C3 N8 C5 104(2) . . ?
N8 C3 N6 112(2) . . ?
N8 C3 C11 124(2) . 2_557 ?
N6 C3 C11 124(2) . 2_557 ?
N2 C4 N4 108(2) . . ?
N2 C4 C7 123(3) . . ?
N4 C4 C7 129(3) . . ?
C12 C5 N8 108(3) . . ?
C9 C6 N2 112(3) . . ?
N1 C7 N3 112(3) . . ?
N1 C7 C4 126(2) . . ?
N3 C7 C4 122(3) . . ?
C6 C9 N4 103(3) . . ?
C15 C10 N1 109(3) . . ?
N5 C11 N7 112(2) . . ?
N5 C11 C3 125(2) . 2_557 ?
N7 C11 C3 123(2) . 2_557 ?
C5 C12 N6 113(3) . . ?
C14 C13 N5 110(3) . . ?
C13 C14 N7 108(3) . . ?
N3 C15 C10 106(3) . . ?
C17 N9 C8 111.4 . . ?
C17 N9 Ag1 119(2) . 2_657 ?
C8 N9 Ag1 120(2) . 2_657 ?
N11 C8 C16 112(3) . . ?
N11 C8 N9 100.7 . . ?
C16 C8 N9 147(3) . . ?
C8 N11 C2 108.0 . . ?
C17 C2 N11 108.0 . . ?
N9 C17 C2 111.9 . . ?
C1 N10 C16 111.6 . . ?
C1 N10 Ag1 122.3(14) . . ?
C16 N10 Ag1 122.4(13) . . ?
N12 C16 C8 119(2) . . ?
N12 C16 N10 100.8 . . ?
C8 C16 N10 141(2) . . ?
C16 N12 C18 108.0 . . ?
C1 C18 N12 108.0 . . ?
N10 C1 C18 111.5 . . ?

loop_
_geom_bond_atom_site_label_1
_geom_bond_atom_site_label_2
_geom_bond_distance
_geom_bond_site_symmetry_2
_geom_bond_publ_flag
W1 O21 1.67(2) . ?
W1 O11 1.881(18) 2_666 ?
W1 O7 1.886(18) . ?
W1 O20 1.921(19) . ?
W1 O9 1.935(19) . ?
W1 O18 2.37(3) 2_666 ?
W1 O8 2.40(3) 2_666 ?
W2 O14 1.66(2) . ?
W2 O6 1.863(19) . ?
W2 O7 1.87(2) . ?
W2 O4 1.87(2) . ?
W2 O15 1.93(2) 2_666 ?
W2 O16 2.34(3) 2_666 ?
W2 O18 2.39(2) 2_666 ?
W3 O12 1.667(19) . ?
W3 O20 1.853(19) 2_666 ?
W3 O5 1.88(2) 2_666 ?
W3 O3 1.893(19) . ?
W3 O4 1.91(3) . ?
W3 O16 2.34(3) 2_666 ?
W3 O8 2.44(2) . ?
W4 O10 1.666(19) . ?
W4 O17 1.86(3) . ?
W4 O3 1.868(19) . ?
W4 O2 1.87(2) . ?
W4 O11 1.96(2) . ?
W4 O1 2.31(3) . ?
W4 O8 2.49(2) . ?
W5 O22 1.65(2) . ?
W5 O19 1.85(2) . ?
W5 O9 1.91(2) . ?
W5 O17 1.91(3) . ?
W5 O6 1.908(19) . ?
W5 O1 2.33(3) . ?
W6 O13 1.679(16) . ?
W6 O5 1.88(2) . ?
W6 O15 1.91(3) . ?
W6 O19 1.91(2) . ?
W6 O2 1.92(3) . ?
W6 O1 2.37(3) . ?
W6 O16 2.47(3) . ?
Ag3 N6 2.21(2) . ?
Ag3 N5 2.31(2) . ?
Ag3 N1 2.33(2) . ?
Ag3 Ag3 2.922(4) 2_557 ?
Ag3 Ag2 3.064(4) . ?
Si1 O8 1.53(3) . ?
Si1 O8 1.53(3) 2_666 ?
Si1 O18 1.55(3) 2_666 ?
Si1 O18 1.55(3) . ?
Si1 O16 1.64(3) 2_666 ?
Si1 O16 1.64(3) . ?
Si1 O1 1.70(3) . ?
Si1 O1 1.70(3) 2_666 ?
O5 W3 1.88(2) 2_666 ?
O8 O18 1.66(4) . ?
O8 O16 1.79(4) 2_666 ?
O8 W1 2.40(3) 2_666 ?
O11 W1 1.881(18) 2_666 ?
O14 Ag2 2.75(2) . ?
O15 W2 1.93(2) 2_666 ?
O16 O8 1.79(4) 2_666 ?
O16 O18 1.80(4) . ?
O16 W2 2.34(3) 2_666 ?
O16 W3 2.34(3) 2_666 ?
O18 W1 2.37(3) 2_666 ?
O18 W2 2.39(2) 2_666 ?
O20 W3 1.853(19) 2_666 ?
Ag2 N2 2.10(2) . ?
Ag2 Ag1 2.721(5) . ?
Ag2 Ag1 2.693(6) 2_657 ?
Ag1 N9 1.97(3) 2_657 ?
Ag1 N10 1.985(19) . ?
Ag1 Ag2 2.693(6) 2_657 ?
N1 C7 1.29(4) . ?
N1 C10 1.39(4) . ?
N2 C4 1.32(3) . ?
N2 C6 1.41(4) . ?
N3 C15 1.34(4) . ?
N3 C7 1.37(3) . ?
N4 C4 1.35(4) . ?
N4 C9 1.37(4) . ?
N5 C11 1.33(3) . ?
N5 C13 1.36(4) . ?
N6 C3 1.34(3) . ?
N6 C12 1.38(4) . ?
N7 C11 1.33(3) . ?
N7 C14 1.38(4) . ?
N8 C3 1.34(3) . ?
N8 C5 1.40(4) . ?
C3 C11 1.47(4) 2_557 ?
C4 C7 1.44(4) . ?
C5 C12 1.23(4) . ?
C6 C9 1.33(4) . ?
C10 C15 1.39(5) . ?
C11 C3 1.47(4) 2_557 ?
C13 C14 1.31(5) . ?
N9 C17 1.149(8) . ?
N9 C8 1.538(10) . ?
N9 Ag1 1.97(3) 2_657 ?
C8 N11 1.378(9) . ?
C8 C16 1.515(18) . ?
N11 C2 1.379(9) . ?
C2 C17 1.378(9) . ?
N10 C1 1.166(8) . ?
N10 C16 1.540(10) . ?
C16 N12 1.389(9) . ?
N12 C18 1.389(9) . ?
C18 C1 1.389(9) . ?
